data_7215305
loop_
_publ_author_name
'Hursthouse, Michael B.'
'Montis, Riccardo'
'Tizzard, Graham J.'

_publ_section_title
;
 Further crystal structures for the substituted aspirin family of
 molecules: the first aspirin carboxylate catemer and a detailed
 assessment of the subtle influences of weak intermolecular interactions
;
_journal_issue 10
_journal_name_full CrystEngComm
_journal_page_first 3390
_journal_paper_doi 10.1039/c0ce00838a
_journal_volume 13
_journal_year 2011
_chemical_formula_moiety 'C10 H10 O5'
_chemical_formula_sum 'C10 H10 O5'
_chemical_formula_weight 210.18
_chemical_name_common 4-methoxyaspirin
_chemical_name_systematic '2-acetyloxy-4-methoxybenzoic acid'
_space_group_IT_number 14
_symmetry_cell_setting monoclinic
_symmetry_space_group_name_Hall '-P 2yn'
_symmetry_space_group_name_H-M 'P 1 21/n 1'
_atom_sites_solution_hydrogens geom
_atom_sites_solution_primary direct
_atom_sites_solution_secondary difmap
_audit_creation_method SHELXL-97
_cell_angle_alpha 90.00
_cell_angle_beta 94.069(2)
_cell_angle_gamma 90.00
_cell_formula_units_Z 4
_cell_length_a 5.06880(10)
_cell_length_b 9.4619(3)
_cell_length_c 20.0281(6)
_cell_measurement_reflns_used 11477
_cell_measurement_temperature 120(2)
_cell_measurement_theta_max 27.48
_cell_measurement_theta_min 2.91
_cell_volume 958.14(5)
_computing_cell_refinement 'DENZO (Otwinowski & Minor, 1997) & COLLECT (Hooft, R.W.W., 1998)'
_computing_data_collection 'COLLECT (Hooft, R.W.W., 1998)'
_computing_data_reduction 'DENZO (Otwinowski & Minor, 1997) & COLLECT (Hooft, R.W.W., 1998)'
_computing_structure_refinement 'SHELXL-97 (Sheldrick, 1997)'
_computing_structure_solution 'SHELXS-97 (Sheldrick, 1990)'
_diffrn_ambient_temperature 120(2)
_diffrn_detector_area_resol_mean 9.091
_diffrn_measured_fraction_theta_full 0.998
_diffrn_measured_fraction_theta_max 0.998
_diffrn_measurement_device_type 'Bruker-Nonius Roper CCD camera on \k-goniostat'
_diffrn_measurement_method '\f & \w scans'
_diffrn_radiation_monochromator graphite
_diffrn_radiation_source 'Bruker-Nonius FR591 rotating anode'
_diffrn_radiation_type MoK\a
_diffrn_radiation_wavelength 0.71073
_diffrn_reflns_av_R_equivalents 0.0581
_diffrn_reflns_av_sigmaI/netI 0.0380
_diffrn_reflns_limit_h_max 6
_diffrn_reflns_limit_h_min -6
_diffrn_reflns_limit_k_max 12
_diffrn_reflns_limit_k_min -12
_diffrn_reflns_limit_l_max 25
_diffrn_reflns_limit_l_min -25
_diffrn_reflns_number 19382
_diffrn_reflns_theta_full 27.48
_diffrn_reflns_theta_max 27.48
_diffrn_reflns_theta_min 2.97
_exptl_absorpt_coefficient_mu 0.118
_exptl_absorpt_correction_T_max 0.9953
_exptl_absorpt_correction_T_min 0.9767
_exptl_absorpt_correction_type multi-scan
_exptl_absorpt_process_details 'SADABS 2007/2 (Sheldrick, G.M., 2007)'
_exptl_crystal_colour Colourless
_exptl_crystal_density_diffrn 1.457
_exptl_crystal_density_method 'not measured'
_exptl_crystal_description Plate
_exptl_crystal_F_000 440
_exptl_crystal_size_max 0.20
_exptl_crystal_size_mid 0.10
_exptl_crystal_size_min 0.04
_refine_diff_density_max 0.391
_refine_diff_density_min -0.284
_refine_diff_density_rms 0.059
_refine_ls_extinction_method none
_refine_ls_goodness_of_fit_ref 1.052
_refine_ls_hydrogen_treatment constr
_refine_ls_matrix_type full
_refine_ls_number_parameters 139
_refine_ls_number_reflns 2193
_refine_ls_number_restraints 0
_refine_ls_restrained_S_all 1.052
_refine_ls_R_factor_all 0.0729
_refine_ls_R_factor_gt 0.0534
_refine_ls_shift/su_max 0.000
_refine_ls_shift/su_mean 0.000
_refine_ls_structure_factor_coef Fsqd
_refine_ls_weighting_details 'calc w=1/[\s^2^(Fo^2^)+(0.0511P)^2^+0.8521P] where P=(Fo^2^+2Fc^2^)/3'
_refine_ls_weighting_scheme calc
_refine_ls_wR_factor_gt 0.1239
_refine_ls_wR_factor_ref 0.1327
_reflns_number_gt 1733
_reflns_number_total 2193
_reflns_threshold_expression >2sigma(I)
_cod_data_source_file c0ce00838a.txt
_cod_data_source_block 4-methoxyaspirin
_cod_original_sg_symbol_H-M p2(1)/n
_cod_database_code 7215305

loop_
_symmetry_equiv_pos_as_xyz
'x, y, z'
'-x+1/2, y+1/2, -z+1/2'
'-x, -y, -z'
'x-1/2, -y-1/2, z-1/2'

loop_
_atom_site_label
_atom_site_type_symbol
_atom_site_fract_x
_atom_site_fract_y
_atom_site_fract_z
_atom_site_U_iso_or_equiv
_atom_site_adp_type
_atom_site_occupancy
_atom_site_symmetry_multiplicity
_atom_site_calc_flag
_atom_site_refinement_flags
C1 C 0.1493(4) 0.9516(2) 0.85120(9) 0.0231(4) Uani 1 1 d .
C2 C -0.0686(4) 0.8627(2) 0.83762(10) 0.0233(4) Uani 1 1 d .
C3 C -0.1760(4) 0.8398(2) 0.77294(10) 0.0256(4) Uani 1 1 d .
H3 H -0.3214 0.7773 0.7648 0.031 Uiso 1 1 calc R
C4 C -0.0684(4) 0.9094(2) 0.71992(10) 0.0247(4) Uani 1 1 d .
C5 C 0.1418(4) 1.0035(2) 0.73216(10) 0.0268(4) Uani 1 1 d .
H5 H 0.2103 1.0542 0.6963 0.032 Uiso 1 1 calc R
C6 C 0.2485(4) 1.0224(2) 0.79648(10) 0.0253(4) Uani 1 1 d .
H6 H 0.3938 1.0851 0.8043 0.030 Uiso 1 1 calc R
C7 C 0.2841(4) 0.9761(2) 0.91811(10) 0.0253(4) Uani 1 1 d .
C8 C -0.1151(4) 0.6805(2) 0.91753(10) 0.0235(4) Uani 1 1 d .
C9 C -0.2891(4) 0.6358(2) 0.97082(11) 0.0302(5) Uani 1 1 d .
H9A H -0.2161 0.5506 0.9930 0.045 Uiso 1 1 calc R
H9B H -0.4670 0.6156 0.9506 0.045 Uiso 1 1 calc R
H9C H -0.2985 0.7118 1.0038 0.045 Uiso 1 1 calc R
C10 C -0.3639(4) 0.7979(2) 0.63812(11) 0.0355(5) Uani 1 1 d .
H10A H -0.5229 0.8298 0.6588 0.053 Uiso 1 1 calc R
H10B H -0.3147 0.7035 0.6548 0.053 Uiso 1 1 calc R
H10C H -0.3995 0.7944 0.5894 0.053 Uiso 1 1 calc R
O1 O 0.4612(3) 1.06993(16) 0.92386(7) 0.0351(4) Uani 1 1 d .
O2 O 0.2190(3) 0.90023(16) 0.96761(7) 0.0311(4) Uani 1 1 d .
H2 H 0.3272 0.9139 1.0007 0.047 Uiso 1 1 calc R
O3 O -0.2081(3) 0.80335(15) 0.88864(7) 0.0279(3) Uani 1 1 d .
O4 O 0.0774(3) 0.62113(15) 0.90016(7) 0.0284(3) Uani 1 1 d .
O5 O -0.1529(3) 0.89382(17) 0.65447(7) 0.0341(4) Uani 1 1 d .

loop_
_atom_site_aniso_label
_atom_site_aniso_U_11
_atom_site_aniso_U_22
_atom_site_aniso_U_33
_atom_site_aniso_U_23
_atom_site_aniso_U_13
_atom_site_aniso_U_12
C1 0.0259(9) 0.0204(9) 0.0232(9) 0.0009(8) 0.0027(7) 0.0023(8)
C2 0.0229(9) 0.0202(9) 0.0272(10) 0.0059(8) 0.0039(8) 0.0026(7)
C3 0.0214(9) 0.0217(10) 0.0332(11) 0.0023(8) -0.0012(8) 0.0005(7)
C4 0.0251(9) 0.0245(10) 0.0240(10) 0.0025(8) -0.0013(8) 0.0061(8)
C5 0.0284(10) 0.0265(10) 0.0262(10) 0.0052(8) 0.0058(8) 0.0016(8)
C6 0.0251(9) 0.0232(10) 0.0279(10) 0.0015(8) 0.0035(8) -0.0004(8)
C7 0.0302(10) 0.0199(9) 0.0260(10) -0.0005(8) 0.0044(8) -0.0015(8)
C8 0.0218(9) 0.0231(9) 0.0252(9) -0.0009(8) -0.0021(7) -0.0008(8)
C9 0.0269(10) 0.0337(11) 0.0302(11) 0.0075(9) 0.0030(8) 0.0019(9)
C10 0.0337(11) 0.0347(12) 0.0370(12) 0.0002(10) -0.0041(9) 0.0016(9)
O1 0.0453(9) 0.0285(8) 0.0309(8) -0.0001(6) -0.0019(7) -0.0127(7)
O2 0.0403(8) 0.0308(8) 0.0220(7) 0.0010(6) 0.0008(6) -0.0073(7)
O3 0.0250(7) 0.0269(8) 0.0324(8) 0.0087(6) 0.0053(6) 0.0008(6)
O4 0.0273(7) 0.0267(7) 0.0314(8) 0.0001(6) 0.0033(6) 0.0030(6)
O5 0.0360(8) 0.0376(9) 0.0274(8) 0.0018(6) -0.0061(6) -0.0010(7)

loop_
_atom_type_symbol
_atom_type_description
_atom_type_scat_dispersion_real
_atom_type_scat_dispersion_imag
_atom_type_scat_source
C C 0.0033 0.0016 'International Tables Vol C Tables 4.2.6.8 and 6.1.1.4'
H H 0.0000 0.0000 'International Tables Vol C Tables 4.2.6.8 and 6.1.1.4'
O O 0.0106 0.0060 'International Tables Vol C Tables 4.2.6.8 and 6.1.1.4'

loop_
_geom_angle_atom_site_label_1
_geom_angle_atom_site_label_2
_geom_angle_atom_site_label_3
_geom_angle
C2 C1 C6 117.10(18)
C2 C1 C7 125.29(17)
C6 C1 C7 117.61(18)
C3 C2 C1 121.83(17)
C3 C2 O3 115.74(17)
C1 C2 O3 122.10(17)
C2 C3 C4 119.32(18)
C2 C3 H3 120.3
C4 C3 H3 120.3
O5 C4 C3 124.81(18)
O5 C4 C5 115.01(17)
C3 C4 C5 120.17(18)
C6 C5 C4 119.48(18)
C6 C5 H5 120.3
C4 C5 H5 120.3
C5 C6 C1 122.00(19)
C5 C6 H6 119.0
C1 C6 H6 119.0
O1 C7 O2 122.84(18)
O1 C7 C1 118.20(17)
O2 C7 C1 118.95(17)
O4 C8 O3 122.61(18)
O4 C8 C9 127.51(19)
O3 C8 C9 109.87(16)
C8 C9 H9A 109.5
C8 C9 H9B 109.5
H9A C9 H9B 109.5
C8 C9 H9C 109.5
H9A C9 H9C 109.5
H9B C9 H9C 109.5
O5 C10 H10A 109.5
O5 C10 H10B 109.5
H10A C10 H10B 109.5
O5 C10 H10C 109.5
H10A C10 H10C 109.5
H10B C10 H10C 109.5
C7 O2 H2 109.5
C8 O3 C2 118.21(15)
C4 O5 C10 118.15(17)

loop_
_geom_bond_atom_site_label_1
_geom_bond_atom_site_label_2
_geom_bond_distance
C1 C2 1.400(3)
C1 C6 1.407(3)
C1 C7 1.479(3)
C2 C3 1.386(3)
C2 O3 1.401(2)
C3 C4 1.393(3)
C3 H3 0.9500
C4 O5 1.358(2)
C4 C5 1.397(3)
C5 C6 1.373(3)
C5 H5 0.9500
C6 H6 0.9500
C7 O1 1.262(2)
C7 O2 1.286(2)
C8 O4 1.199(2)
C8 O3 1.367(2)
C8 C9 1.493(3)
C9 H9A 0.9800
C9 H9B 0.9800
C9 H9C 0.9800
C10 O5 1.423(3)
C10 H10A 0.9800
C10 H10B 0.9800
C10 H10C 0.9800
O2 H2 0.8400

loop_
_geom_hbond_atom_site_label_D
_geom_hbond_atom_site_label_H
_geom_hbond_atom_site_label_A
_geom_hbond_distance_DH
_geom_hbond_distance_HA
_geom_hbond_distance_DA
_geom_hbond_angle_DHA
_geom_hbond_site_symmetry_A
O2 H2 O1 0.84 1.80 2.633(2) 174.0 3_677

loop_
_geom_torsion_atom_site_label_1
_geom_torsion_atom_site_label_2
_geom_torsion_atom_site_label_3
_geom_torsion_atom_site_label_4
_geom_torsion
C6 C1 C2 C3 2.8(3)
C7 C1 C2 C3 -176.70(18)
C6 C1 C2 O3 -170.40(17)
C7 C1 C2 O3 10.1(3)
C1 C2 C3 C4 -1.4(3)
O3 C2 C3 C4 172.18(17)
C2 C3 C4 O5 178.80(18)
C2 C3 C4 C5 -1.4(3)
O5 C4 C5 C6 -177.45(18)
C3 C4 C5 C6 2.8(3)
C4 C5 C6 C1 -1.3(3)
C2 C1 C6 C5 -1.4(3)
C7 C1 C6 C5 178.11(19)
C2 C1 C7 O1 -172.98(19)
C6 C1 C7 O1 7.5(3)
C2 C1 C7 O2 7.8(3)
C6 C1 C7 O2 -171.63(18)
O4 C8 O3 C2 -1.2(3)
C9 C8 O3 C2 179.49(16)
C3 C2 O3 C8 101.5(2)
C1 C2 O3 C8 -84.9(2)
C3 C4 O5 C10 -1.1(3)
C5 C4 O5 C10 179.09(18)
